data_4076950
loop_
_publ_author_name
'Takemoto, Shin'
'Kawamura, Harumi'
'Yamada, Yoshiaki'
'Okada, Takayoshi'
'Ono, Atsushi'
'Yoshikawa, Eri'
'Mizobe, Yasushi'
'Hidai, Masanobu'

_publ_section_title
;
 Ruthenium Complexes Containing Bis(diarylamido)/Thioether
 Ligands:&#x00A0; Synthesis and Their Catalysis for the Hydrogenation of
 Benzonitrile
;
_journal_issue 19
_journal_name_full Organometallics
_journal_page_first 3897
_journal_paper_doi 10.1021/om020340o
_journal_volume 21
_journal_year 2002
_chemical_formula_sum 'C37 H53 N2 P3 Ru S'
_chemical_formula_weight 751.85
_chemical_name_systematic
; 
 ? 
;
_space_group_IT_number 14
_symmetry_cell_setting monoclinic
_symmetry_space_group_name_Hall '-P 2ybc'
_symmetry_space_group_name_H-M 'P 1 21/c 1'
_atom_sites_solution_hydrogens geom
_atom_sites_solution_primary direct
_atom_sites_solution_secondary difmap
_audit_creation_method SHELXL-97
_cell_angle_alpha 90.00
_cell_angle_beta 112.051(3)
_cell_angle_gamma 90.00
_cell_formula_units_Z 4
_cell_length_a 12.440(3)
_cell_length_b 16.292(4)
_cell_length_c 19.821(5)
_cell_measurement_temperature 293(2)
_cell_volume 3723.3(16)
_computing_cell_refinement 'Rigaku CrystalClear'
_computing_data_collection 'Rigaku CrystalClear'
_computing_data_reduction 'Rigaku CrystalClear'
_computing_structure_refinement 'SHELXL-97 (Sheldrick, 1997)'
_computing_structure_solution SIR92
_diffrn_ambient_temperature 293(2)
_diffrn_measured_fraction_theta_full 0.983
_diffrn_measured_fraction_theta_max 0.983
_diffrn_measurement_device_type 'Rigaku MercuryCCD'
_diffrn_radiation_monochromator graphite
_diffrn_radiation_source 'fine-focus sealed tube'
_diffrn_radiation_type MoK\a
_diffrn_radiation_wavelength 0.71070
_diffrn_reflns_av_R_equivalents 0.0387
_diffrn_reflns_av_sigmaI/netI 0.0394
_diffrn_reflns_limit_h_max 16
_diffrn_reflns_limit_h_min -13
_diffrn_reflns_limit_k_max 21
_diffrn_reflns_limit_k_min -21
_diffrn_reflns_limit_l_max 24
_diffrn_reflns_limit_l_min -25
_diffrn_reflns_number 27233
_diffrn_reflns_theta_full 27.48
_diffrn_reflns_theta_max 27.48
_diffrn_reflns_theta_min 3.02
_exptl_absorpt_coefficient_mu 0.634
_exptl_absorpt_correction_T_max 0.9690
_exptl_absorpt_correction_T_min 0.7423
_exptl_absorpt_correction_type empirical
_exptl_crystal_density_diffrn 1.341
_exptl_crystal_density_method 'not measured'
_exptl_crystal_F_000 1576
_exptl_crystal_size_max 0.50
_exptl_crystal_size_mid 0.20
_exptl_crystal_size_min 0.05
_refine_diff_density_max 0.992
_refine_diff_density_min -0.407
_refine_diff_density_rms 0.075
_refine_ls_extinction_method none
_refine_ls_goodness_of_fit_ref 1.047
_refine_ls_hydrogen_treatment mixed
_refine_ls_matrix_type full
_refine_ls_number_parameters 397
_refine_ls_number_reflns 8392
_refine_ls_number_restraints 0
_refine_ls_restrained_S_all 1.047
_refine_ls_R_factor_all 0.0691
_refine_ls_R_factor_gt 0.0464
_refine_ls_shift/su_max 0.003
_refine_ls_shift/su_mean 0.000
_refine_ls_structure_factor_coef Fsqd
_refine_ls_weighting_details 'calc w=1/[\s^2^(Fo^2^)+(0.0558P)^2^+2.5546P] where P=(Fo^2^+2Fc^2^)/3'
_refine_ls_weighting_scheme calc
_refine_ls_wR_factor_gt 0.1058
_refine_ls_wR_factor_ref 0.1141
_reflns_number_gt 6521
_reflns_number_total 8392
_reflns_threshold_expression >2sigma(I)
_cod_data_source_file om020340o.cif
_cod_data_source_block '[(PMe3)3Ru[Xy2NSN]](2)'
_cod_depositor_comments
;
The following automatic conversions were performed:
'_atom_site_symetry_multiplicity' tag replaced with
'_atom_site_symmetry_multiplicity'.

Automatic conversion script
Id: cif_correct_tags 1440 2010-10-19 06:21:57Z saulius 

The following automatic conversions were performed:

'_symmetry_cell_setting' value 'Monoclinic' changed to 'monoclinic'
according to /home/saulius/struct/CIF-dictionaries/cif_core.dic
dictionary named 'cif_core.dic' version 2.4.1 from 2010-06-29.

Automatic conversion script
Id: cif_fix_values 1715 2011-07-08 13:25:40Z adriana 
;
_cod_original_cell_volume 3723.3(15)
_cod_database_code 4076950

loop_
_symmetry_equiv_pos_as_xyz
'x, y, z'
'-x, y+1/2, -z+1/2'
'-x, -y, -z'
'x, -y-1/2, z-1/2'

loop_
_atom_site_label
_atom_site_type_symbol
_atom_site_fract_x
_atom_site_fract_y
_atom_site_fract_z
_atom_site_U_iso_or_equiv
_atom_site_adp_type
_atom_site_occupancy
_atom_site_symmetry_multiplicity
_atom_site_calc_flag
_atom_site_refinement_flags
Ru1 Ru 0.16679(2) 0.212519(14) 0.338482(13) 0.03044(8) Uani 1 1 d .
S1 S -0.03488(6) 0.20851(5) 0.29060(5) 0.03566(17) Uani 1 1 d .
P1 P 0.16741(8) 0.13284(6) 0.43440(5) 0.0420(2) Uani 1 1 d .
P2 P 0.16263(7) 0.09834(5) 0.26551(5) 0.03864(19) Uani 1 1 d .
P3 P 0.37107(7) 0.23469(5) 0.39607(5) 0.03746(19) Uani 1 1 d .
N1 N 0.1270(2) 0.32021(17) 0.39287(15) 0.0386(6) Uani 1 1 d .
N2 N 0.1386(2) 0.28922(15) 0.24172(14) 0.0335(5) Uani 1 1 d .
C1 C 0.0192(3) 0.3262(2) 0.39502(19) 0.0418(7) Uani 1 1 d .
C2 C -0.0168(3) 0.3842(3) 0.4361(2) 0.0558(10) Uani 1 1 d .
H2 H 0.0342 0.4254 0.4613 0.067 Uiso 1 1 calc R
C3 C -0.1241(4) 0.3806(3) 0.4392(3) 0.0766(14) Uani 1 1 d .
H3 H -0.1436 0.4185 0.4678 0.092 Uiso 1 1 calc R
C4 C -0.2056(4) 0.3219(3) 0.4009(3) 0.0806(15) Uani 1 1 d .
H4 H -0.2776 0.3193 0.4049 0.097 Uiso 1 1 calc R
C5 C -0.1769(3) 0.2677(3) 0.3569(3) 0.0612(11) Uani 1 1 d .
H5 H -0.2307 0.2291 0.3297 0.073 Uiso 1 1 calc R
C6 C -0.0683(3) 0.2709(2) 0.3532(2) 0.0441(8) Uani 1 1 d .
C7 C 0.0265(3) 0.30210(18) 0.19581(18) 0.0353(7) Uani 1 1 d .
C8 C -0.0082(3) 0.3386(2) 0.12499(19) 0.0438(8) Uani 1 1 d .
H8 H 0.0485 0.3557 0.1080 0.053 Uiso 1 1 calc R
C9 C -0.1231(3) 0.3489(2) 0.0815(2) 0.0540(9) Uani 1 1 d .
H9 H -0.1420 0.3725 0.0358 0.065 Uiso 1 1 calc R
C10 C -0.2115(3) 0.3254(3) 0.1035(2) 0.0592(11) Uani 1 1 d .
H10 H -0.2886 0.3359 0.0746 0.071 Uiso 1 1 calc R
C11 C -0.1823(3) 0.2865(2) 0.1685(2) 0.0497(9) Uani 1 1 d .
H11 H -0.2407 0.2682 0.1833 0.060 Uiso 1 1 calc R
C12 C -0.0673(3) 0.27342(19) 0.21327(19) 0.0391(7) Uani 1 1 d .
C13 C 0.2006(3) 0.3881(2) 0.42481(19) 0.0388(7) Uani 1 1 d .
C14 C 0.2585(3) 0.3959(2) 0.49976(19) 0.0451(8) Uani 1 1 d .
H14 H 0.2496 0.3553 0.5302 0.054 Uiso 1 1 calc R
C15 C 0.3294(3) 0.4632(2) 0.5302(2) 0.0520(9) Uani 1 1 d .
C16 C 0.3405(3) 0.5230(2) 0.4840(2) 0.0535(9) Uani 1 1 d .
H16 H 0.3882 0.5679 0.5035 0.064 Uiso 1 1 calc R
C17 C 0.2824(3) 0.5178(2) 0.4094(2) 0.0498(9) Uani 1 1 d .
C18 C 0.2131(3) 0.4504(2) 0.38114(19) 0.0427(8) Uani 1 1 d .
H18 H 0.1736 0.4468 0.3310 0.051 Uiso 1 1 calc R
C19 C 0.2257(3) 0.3247(2) 0.22110(17) 0.0361(7) Uani 1 1 d .
C20 C 0.2281(3) 0.4087(2) 0.20755(19) 0.0431(8) Uani 1 1 d .
H20 H 0.1679 0.4416 0.2089 0.052 Uiso 1 1 calc R
C21 C 0.3172(4) 0.4444(2) 0.1921(2) 0.0525(9) Uani 1 1 d .
C22 C 0.4074(3) 0.3954(3) 0.1906(2) 0.0572(10) Uani 1 1 d .
H22 H 0.4685 0.4192 0.1815 0.069 Uiso 1 1 calc R
C23 C 0.4081(3) 0.3115(3) 0.2024(2) 0.0500(9) Uani 1 1 d .
C24 C 0.3161(3) 0.2771(2) 0.21723(18) 0.0401(7) Uani 1 1 d .
H24 H 0.3154 0.2208 0.2247 0.048 Uiso 1 1 calc R
C25 C 0.3894(5) 0.4718(3) 0.6118(2) 0.0814(15) Uani 1 1 d .
H25A H 0.4716 0.4759 0.6243 0.122 Uiso 1 1 calc R
H25B H 0.3728 0.4246 0.6352 0.122 Uiso 1 1 calc R
H25C H 0.3619 0.5203 0.6276 0.122 Uiso 1 1 calc R
C26 C 0.2936(5) 0.5854(3) 0.3609(3) 0.0847(15) Uani 1 1 d .
H26A H 0.3314 0.5647 0.3302 0.127 Uiso 1 1 calc R
H26B H 0.3387 0.6294 0.3903 0.127 Uiso 1 1 calc R
H26C H 0.2179 0.6054 0.3314 0.127 Uiso 1 1 calc R
C27 C 0.3157(5) 0.5359(3) 0.1766(3) 0.0804(15) Uani 1 1 d .
H27A H 0.3904 0.5590 0.2041 0.121 Uiso 1 1 calc R
H27B H 0.2579 0.5622 0.1904 0.121 Uiso 1 1 calc R
H27C H 0.2979 0.5444 0.1256 0.121 Uiso 1 1 calc R
C28 C 0.5064(4) 0.2581(4) 0.2006(3) 0.0750(13) Uani 1 1 d .
H28A H 0.4783 0.2221 0.1593 0.112 Uiso 1 1 calc R
H28B H 0.5363 0.2262 0.2444 0.112 Uiso 1 1 calc R
H28C H 0.5669 0.2922 0.1969 0.112 Uiso 1 1 calc R
C29 C 0.2714(4) 0.0478(2) 0.4649(2) 0.0575(10) Uani 1 1 d .
H29A H 0.3482 0.0679 0.4742 0.086 Uiso 1 1 calc R
H29B H 0.2519 0.0064 0.4278 0.086 Uiso 1 1 calc R
H29C H 0.2685 0.0246 0.5087 0.086 Uiso 1 1 calc R
C30 C 0.1876(4) 0.1844(3) 0.5201(2) 0.0556(10) Uani 1 1 d .
H30A H 0.1909 0.1442 0.5563 0.083 Uiso 1 1 calc R
H30B H 0.1238 0.2210 0.5131 0.083 Uiso 1 1 calc R
H30C H 0.2587 0.2150 0.5361 0.083 Uiso 1 1 calc R
C31 C 0.0337(4) 0.0781(3) 0.4257(2) 0.0602(10) Uani 1 1 d .
H31A H 0.0519 0.0342 0.4605 0.090 Uiso 1 1 calc R
H31B H -0.0015 0.0559 0.3774 0.090 Uiso 1 1 calc R
H31C H -0.0192 0.1154 0.4345 0.090 Uiso 1 1 calc R
C32 C 0.0658(4) 0.0148(2) 0.2671(2) 0.0574(10) Uani 1 1 d .
H32A H 0.0561 -0.0221 0.2274 0.086 Uiso 1 1 calc R
H32B H -0.0083 0.0369 0.2623 0.086 Uiso 1 1 calc R
H32C H 0.0986 -0.0144 0.3123 0.086 Uiso 1 1 calc R
C33 C 0.1022(4) 0.1182(2) 0.1670(2) 0.0558(10) Uani 1 1 d .
H33A H 0.1026 0.0683 0.1413 0.084 Uiso 1 1 calc R
H33B H 0.1485 0.1588 0.1554 0.084 Uiso 1 1 calc R
H33C H 0.0241 0.1378 0.1529 0.084 Uiso 1 1 calc R
C34 C 0.2883(3) 0.0342(2) 0.2731(2) 0.0563(10) Uani 1 1 d .
H34A H 0.3265 0.0165 0.3226 0.084 Uiso 1 1 calc R
H34B H 0.3414 0.0654 0.2586 0.084 Uiso 1 1 calc R
H34C H 0.2626 -0.0129 0.2421 0.084 Uiso 1 1 calc R
C35 C 0.4757(3) 0.1657(3) 0.3800(2) 0.0565(10) Uani 1 1 d .
H35A H 0.4644 0.1669 0.3294 0.085 Uiso 1 1 calc R
H35B H 0.4643 0.1107 0.3936 0.085 Uiso 1 1 calc R
H35C H 0.5531 0.1833 0.4087 0.085 Uiso 1 1 calc R
C36 C 0.4318(3) 0.3338(2) 0.3852(2) 0.0486(9) Uani 1 1 d .
H36A H 0.4135 0.3743 0.4143 0.073 Uiso 1 1 calc R
H36B H 0.3993 0.3500 0.3349 0.073 Uiso 1 1 calc R
H36C H 0.5145 0.3291 0.4005 0.073 Uiso 1 1 calc R
C37 C 0.4374(3) 0.2337(3) 0.4962(2) 0.0556(10) Uani 1 1 d .
H37A H 0.5199 0.2400 0.5115 0.083 Uiso 1 1 calc R
H37B H 0.4204 0.1825 0.5141 0.083 Uiso 1 1 calc R
H37C H 0.4065 0.2781 0.5152 0.083 Uiso 1 1 calc R

loop_
_atom_site_aniso_label
_atom_site_aniso_U_11
_atom_site_aniso_U_22
_atom_site_aniso_U_33
_atom_site_aniso_U_23
_atom_site_aniso_U_13
_atom_site_aniso_U_12
Ru1 0.02588(12) 0.03012(13) 0.03504(14) -0.00243(10) 0.01110(10) -0.00199(9)
S1 0.0266(3) 0.0345(4) 0.0452(4) -0.0023(3) 0.0127(3) -0.0047(3)
P1 0.0425(5) 0.0420(5) 0.0424(5) 0.0044(4) 0.0172(4) -0.0015(4)
P2 0.0375(4) 0.0337(4) 0.0430(5) -0.0060(4) 0.0131(4) -0.0014(3)
P3 0.0264(4) 0.0437(5) 0.0394(4) -0.0048(4) 0.0091(3) 0.0002(3)
N1 0.0307(13) 0.0396(14) 0.0461(16) -0.0094(12) 0.0152(12) -0.0035(11)
N2 0.0270(12) 0.0351(13) 0.0379(14) 0.0018(11) 0.0118(11) -0.0006(10)
C1 0.0355(17) 0.0426(18) 0.050(2) -0.0036(15) 0.0188(15) 0.0018(14)
C2 0.045(2) 0.061(2) 0.067(3) -0.018(2) 0.0276(19) -0.0009(17)
C3 0.058(3) 0.090(3) 0.095(4) -0.029(3) 0.043(3) 0.006(2)
C4 0.047(2) 0.102(4) 0.110(4) -0.026(3) 0.050(3) -0.003(2)
C5 0.0376(19) 0.072(3) 0.077(3) -0.010(2) 0.025(2) -0.0100(18)
C6 0.0326(16) 0.050(2) 0.054(2) -0.0038(16) 0.0204(15) -0.0007(14)
C7 0.0320(15) 0.0289(15) 0.0418(17) -0.0035(12) 0.0104(13) -0.0014(11)
C8 0.0394(18) 0.0455(19) 0.0438(19) 0.0015(15) 0.0124(15) -0.0009(14)
C9 0.050(2) 0.053(2) 0.046(2) 0.0055(17) 0.0032(17) 0.0012(17)
C10 0.0334(18) 0.057(2) 0.070(3) 0.010(2) -0.0012(18) 0.0008(16)
C11 0.0298(16) 0.0462(19) 0.064(2) 0.0025(18) 0.0073(16) -0.0029(14)
C12 0.0320(16) 0.0331(16) 0.0482(19) 0.0004(14) 0.0104(14) -0.0024(12)
C13 0.0308(15) 0.0362(16) 0.0503(19) -0.0094(14) 0.0162(14) 0.0016(12)
C14 0.0468(19) 0.0456(19) 0.0426(19) -0.0068(15) 0.0163(16) -0.0029(15)
C15 0.048(2) 0.051(2) 0.050(2) -0.0151(17) 0.0105(17) 0.0027(17)
C16 0.046(2) 0.0375(18) 0.071(3) -0.0151(18) 0.0143(19) -0.0060(15)
C17 0.049(2) 0.0355(17) 0.060(2) -0.0028(16) 0.0147(18) 0.0009(15)
C18 0.0378(17) 0.0386(17) 0.0461(19) -0.0048(15) 0.0093(15) 0.0015(13)
C19 0.0299(15) 0.0435(17) 0.0348(16) -0.0003(14) 0.0121(13) -0.0035(13)
C20 0.0408(18) 0.0427(18) 0.0459(19) -0.0040(15) 0.0162(16) -0.0060(14)
C21 0.058(2) 0.048(2) 0.054(2) -0.0011(17) 0.0233(19) -0.0166(17)
C22 0.041(2) 0.081(3) 0.055(2) 0.002(2) 0.0225(18) -0.0193(19)
C23 0.0334(17) 0.076(3) 0.0416(19) -0.0005(18) 0.0150(15) -0.0016(17)
C24 0.0326(16) 0.0492(19) 0.0384(17) 0.0003(14) 0.0133(14) -0.0005(14)
C25 0.095(4) 0.072(3) 0.056(3) -0.019(2) 0.003(3) -0.011(3)
C26 0.099(4) 0.052(3) 0.088(4) 0.011(2) 0.017(3) -0.021(3)
C27 0.099(4) 0.057(3) 0.097(4) 0.002(3) 0.050(3) -0.031(3)
C28 0.046(2) 0.112(4) 0.076(3) 0.005(3) 0.033(2) 0.012(2)
C29 0.062(2) 0.047(2) 0.060(2) 0.0110(18) 0.018(2) 0.0081(18)
C30 0.067(3) 0.062(2) 0.043(2) 0.0034(18) 0.0258(19) 0.002(2)
C31 0.055(2) 0.058(2) 0.070(3) 0.011(2) 0.026(2) -0.0131(19)
C32 0.058(2) 0.0399(19) 0.074(3) -0.0101(19) 0.025(2) -0.0122(17)
C33 0.068(3) 0.049(2) 0.043(2) -0.0076(17) 0.0114(18) 0.0004(18)
C34 0.049(2) 0.050(2) 0.066(3) -0.0128(19) 0.0173(19) 0.0094(17)
C35 0.0383(19) 0.064(2) 0.063(2) -0.012(2) 0.0151(18) 0.0103(17)
C36 0.0370(18) 0.050(2) 0.055(2) -0.0095(17) 0.0126(16) -0.0099(15)
C37 0.041(2) 0.068(3) 0.046(2) -0.0056(18) 0.0033(16) -0.0036(17)

loop_
_atom_type_symbol
_atom_type_description
_atom_type_scat_dispersion_real
_atom_type_scat_dispersion_imag
_atom_type_scat_source
C C 0.0033 0.0016 'International Tables Vol C Tables 4.2.6.8 and 6.1.1.4'
H H 0.0000 0.0000 'International Tables Vol C Tables 4.2.6.8 and 6.1.1.4'
N N 0.0061 0.0033 'International Tables Vol C Tables 4.2.6.8 and 6.1.1.4'
P P 0.1023 0.0942 'International Tables Vol C Tables 4.2.6.8 and 6.1.1.4'
Ru Ru -1.2594 0.8363 'International Tables Vol C Tables 4.2.6.8 and 6.1.1.4'
S S 0.1246 0.1234 'International Tables Vol C Tables 4.2.6.8 and 6.1.1.4'

loop_
_geom_angle_atom_site_label_1
_geom_angle_atom_site_label_2
_geom_angle_atom_site_label_3
_geom_angle
N2 Ru1 N1 89.01(10)
N2 Ru1 P1 171.68(7)
N1 Ru1 P1 88.67(8)
N2 Ru1 S1 82.31(7)
N1 Ru1 S1 79.43(7)
P1 Ru1 S1 89.42(3)
N2 Ru1 P2 87.34(7)
N1 Ru1 P2 166.74(7)
P1 Ru1 P2 93.13(4)
S1 Ru1 P2 87.44(3)
N2 Ru1 P3 97.07(7)
N1 Ru1 P3 92.28(7)
P1 Ru1 P3 91.00(3)
S1 Ru1 P3 171.69(3)
P2 Ru1 P3 100.82(3)
C6 S1 C12 103.08(17)
C6 S1 Ru1 101.49(12)
C12 S1 Ru1 101.27(11)
C30 P1 C29 101.93(19)
C30 P1 C31 96.5(2)
C29 P1 C31 99.5(2)
C30 P1 Ru1 117.80(14)
C29 P1 Ru1 118.79(14)
C31 P1 Ru1 118.32(14)
C32 P2 C34 96.9(2)
C32 P2 C33 98.1(2)
C34 P2 C33 100.52(19)
C32 P2 Ru1 116.28(14)
C34 P2 Ru1 125.39(13)
C33 P2 Ru1 114.91(13)
C36 P3 C37 95.57(18)
C36 P3 C35 99.74(19)
C37 P3 C35 96.96(19)
C36 P3 Ru1 119.28(12)
C37 P3 Ru1 118.65(13)
C35 P3 Ru1 121.37(13)
C1 N1 C13 114.0(3)
C1 N1 Ru1 118.4(2)
C13 N1 Ru1 127.5(2)
C7 N2 C19 116.4(3)
C7 N2 Ru1 117.1(2)
C19 N2 Ru1 126.4(2)
N1 C1 C6 119.1(3)
N1 C1 C2 126.2(3)
C6 C1 C2 114.7(3)
C3 C2 C1 121.5(4)
C3 C2 H2 119.3
C1 C2 H2 119.3
C2 C3 C4 122.0(4)
C2 C3 H3 119.0
C4 C3 H3 119.0
C3 C4 C5 118.4(4)
C3 C4 H4 120.8
C5 C4 H4 120.8
C6 C5 C4 120.0(4)
C6 C5 H5 120.0
C4 C5 H5 120.0
C5 C6 C1 123.0(3)
C5 C6 S1 120.5(3)
C1 C6 S1 116.3(2)
N2 C7 C12 121.1(3)
N2 C7 C8 125.0(3)
C12 C7 C8 113.8(3)
C9 C8 C7 121.6(3)
C9 C8 H8 119.2
C7 C8 H8 119.2
C8 C9 C10 122.2(4)
C8 C9 H9 118.9
C10 C9 H9 118.9
C11 C10 C9 117.9(3)
C11 C10 H10 121.0
C9 C10 H10 121.0
C10 C11 C12 121.5(4)
C10 C11 H11 119.2
C12 C11 H11 119.2
C11 C12 C7 122.6(3)
C11 C12 S1 119.2(3)
C7 C12 S1 117.8(2)
C14 C13 C18 117.9(3)
C14 C13 N1 122.3(3)
C18 C13 N1 119.8(3)
C13 C14 C15 121.5(4)
C13 C14 H14 119.2
C15 C14 H14 119.2
C16 C15 C14 118.3(3)
C16 C15 C25 120.8(4)
C14 C15 C25 120.9(4)
C15 C16 C17 121.6(3)
C15 C16 H16 119.2
C17 C16 H16 119.2
C18 C17 C16 118.6(4)
C18 C17 C26 121.2(4)
C16 C17 C26 120.2(4)
C17 C18 C13 122.1(3)
C17 C18 H18 119.0
C13 C18 H18 119.0
C20 C19 C24 117.3(3)
C20 C19 N2 122.0(3)
C24 C19 N2 120.6(3)
C19 C20 C21 122.1(3)
C19 C20 H20 119.0
C21 C20 H20 119.0
C22 C21 C20 119.0(4)
C22 C21 C27 120.6(4)
C20 C21 C27 120.4(4)
C23 C22 C21 121.2(3)
C23 C22 H22 119.4
C21 C22 H22 119.4
C22 C23 C24 118.4(4)
C22 C23 C28 121.2(4)
C24 C23 C28 120.4(4)
C19 C24 C23 122.0(3)
C19 C24 H24 119.0
C23 C24 H24 119.0
C15 C25 H25A 109.5
C15 C25 H25B 109.5
H25A C25 H25B 109.5
C15 C25 H25C 109.5
H25A C25 H25C 109.5
H25B C25 H25C 109.5
C17 C26 H26A 109.5
C17 C26 H26B 109.5
H26A C26 H26B 109.5
C17 C26 H26C 109.5
H26A C26 H26C 109.5
H26B C26 H26C 109.5
C21 C27 H27A 109.5
C21 C27 H27B 109.5
H27A C27 H27B 109.5
C21 C27 H27C 109.5
H27A C27 H27C 109.5
H27B C27 H27C 109.5
C23 C28 H28A 109.5
C23 C28 H28B 109.5
H28A C28 H28B 109.5
C23 C28 H28C 109.5
H28A C28 H28C 109.5
H28B C28 H28C 109.5
P1 C29 H29A 109.5
P1 C29 H29B 109.5
H29A C29 H29B 109.5
P1 C29 H29C 109.5
H29A C29 H29C 109.5
H29B C29 H29C 109.5
P1 C30 H30A 109.5
P1 C30 H30B 109.5
H30A C30 H30B 109.5
P1 C30 H30C 109.5
H30A C30 H30C 109.5
H30B C30 H30C 109.5
P1 C31 H31A 109.5
P1 C31 H31B 109.5
H31A C31 H31B 109.5
P1 C31 H31C 109.5
H31A C31 H31C 109.5
H31B C31 H31C 109.5
P2 C32 H32A 109.5
P2 C32 H32B 109.5
H32A C32 H32B 109.5
P2 C32 H32C 109.5
H32A C32 H32C 109.5
H32B C32 H32C 109.5
P2 C33 H33A 109.5
P2 C33 H33B 109.5
H33A C33 H33B 109.5
P2 C33 H33C 109.5
H33A C33 H33C 109.5
H33B C33 H33C 109.5
P2 C34 H34A 109.5
P2 C34 H34B 109.5
H34A C34 H34B 109.5
P2 C34 H34C 109.5
H34A C34 H34C 109.5
H34B C34 H34C 109.5
P3 C35 H35A 109.5
P3 C35 H35B 109.5
H35A C35 H35B 109.5
P3 C35 H35C 109.5
H35A C35 H35C 109.5
H35B C35 H35C 109.5
P3 C36 H36A 109.5
P3 C36 H36B 109.5
H36A C36 H36B 109.5
P3 C36 H36C 109.5
H36A C36 H36C 109.5
H36B C36 H36C 109.5
P3 C37 H37A 109.5
P3 C37 H37B 109.5
H37A C37 H37B 109.5
P3 C37 H37C 109.5
H37A C37 H37C 109.5
H37B C37 H37C 109.5

loop_
_geom_bond_atom_site_label_1
_geom_bond_atom_site_label_2
_geom_bond_distance
Ru1 N2 2.204(3)
Ru1 N1 2.211(3)
Ru1 P1 2.2997(10)
Ru1 S1 2.3262(9)
Ru1 P2 2.3450(10)
Ru1 P3 2.3901(10)
S1 C6 1.771(4)
S1 C12 1.779(3)
P1 C30 1.826(4)
P1 C29 1.836(4)
P1 C31 1.838(4)
P2 C32 1.826(4)
P2 C34 1.839(4)
P2 C33 1.838(4)
P3 C36 1.830(4)
P3 C37 1.841(4)
P3 C35 1.836(4)
N1 C1 1.361(4)
N1 C13 1.424(4)
N2 C7 1.365(4)
N2 C19 1.416(4)
C1 C6 1.417(5)
C1 C2 1.424(5)
C2 C3 1.360(5)
C2 H2 0.9300
C3 C4 1.393(7)
C3 H3 0.9300
C4 C5 1.378(6)
C4 H4 0.9300
C5 C6 1.380(5)
C5 H5 0.9300
C7 C12 1.415(4)
C7 C8 1.434(5)
C8 C9 1.375(5)
C8 H8 0.9300
C9 C10 1.379(6)
C9 H9 0.9300
C10 C11 1.357(5)
C10 H10 0.9300
C11 C12 1.388(4)
C11 H11 0.9300
C13 C14 1.392(5)
C13 C18 1.380(5)
C14 C15 1.394(5)
C14 H14 0.9300
C15 C16 1.378(6)
C15 C25 1.512(5)
C16 C17 1.383(5)
C16 H16 0.9300
C17 C18 1.378(5)
C17 C26 1.502(6)
C18 H18 0.9300
C19 C20 1.396(5)
C19 C24 1.391(5)
C20 C21 1.384(5)
C20 H20 0.9300
C21 C22 1.386(6)
C21 C27 1.522(6)
C22 C23 1.385(6)
C22 H22 0.9300
C23 C24 1.401(5)
C23 C28 1.512(6)
C24 H24 0.9300
C25 H25A 0.9600
C25 H25B 0.9600
C25 H25C 0.9600
C26 H26A 0.9600
C26 H26B 0.9600
C26 H26C 0.9600
C27 H27A 0.9600
C27 H27B 0.9600
C27 H27C 0.9600
C28 H28A 0.9600
C28 H28B 0.9600
C28 H28C 0.9600
C29 H29A 0.9600
C29 H29B 0.9600
C29 H29C 0.9600
C30 H30A 0.9600
C30 H30B 0.9600
C30 H30C 0.9600
C31 H31A 0.9600
C31 H31B 0.9600
C31 H31C 0.9600
C32 H32A 0.9600
C32 H32B 0.9600
C32 H32C 0.9600
C33 H33A 0.9600
C33 H33B 0.9600
C33 H33C 0.9600
C34 H34A 0.9600
C34 H34B 0.9600
C34 H34C 0.9600
C35 H35A 0.9600
C35 H35B 0.9600
C35 H35C 0.9600
C36 H36A 0.9600
C36 H36B 0.9600
C36 H36C 0.9600
C37 H37A 0.9600
C37 H37B 0.9600
C37 H37C 0.9600

loop_
_geom_torsion_atom_site_label_1
_geom_torsion_atom_site_label_2
_geom_torsion_atom_site_label_3
_geom_torsion_atom_site_label_4
_geom_torsion
N2 Ru1 S1 C6 -108.56(14)
N1 Ru1 S1 C6 -18.13(14)
P1 Ru1 S1 C6 70.62(13)
P2 Ru1 S1 C6 163.78(13)
P3 Ru1 S1 C6 -22.3(3)
N2 Ru1 S1 C12 -2.54(13)
N1 Ru1 S1 C12 87.89(14)
P1 Ru1 S1 C12 176.64(12)
P2 Ru1 S1 C12 -90.20(12)
P3 Ru1 S1 C12 83.7(2)
N2 Ru1 P1 C30 -94.0(5)
N1 Ru1 P1 C30 -20.16(17)
S1 Ru1 P1 C30 -99.61(16)
P2 Ru1 P1 C30 172.99(16)
P3 Ru1 P1 C30 72.09(16)
N2 Ru1 P1 C29 142.2(5)
N1 Ru1 P1 C29 -143.97(17)
S1 Ru1 P1 C29 136.59(16)
P2 Ru1 P1 C29 49.18(16)
P3 Ru1 P1 C29 -51.71(16)
N2 Ru1 P1 C31 21.5(5)
N1 Ru1 P1 C31 95.33(19)
S1 Ru1 P1 C31 15.89(17)
P2 Ru1 P1 C31 -71.52(17)
P3 Ru1 P1 C31 -172.41(17)
N2 Ru1 P2 C32 -129.34(18)
N1 Ru1 P2 C32 -55.1(4)
P1 Ru1 P2 C32 42.34(17)
S1 Ru1 P2 C32 -46.93(17)
P3 Ru1 P2 C32 133.97(16)
N2 Ru1 P2 C34 109.57(19)
N1 Ru1 P2 C34 -176.2(4)
P1 Ru1 P2 C34 -78.74(18)
S1 Ru1 P2 C34 -168.01(18)
P3 Ru1 P2 C34 12.88(18)
N2 Ru1 P2 C33 -15.66(17)
N1 Ru1 P2 C33 58.5(4)
P1 Ru1 P2 C33 156.02(16)
S1 Ru1 P2 C33 66.75(16)
P3 Ru1 P2 C33 -112.35(16)
N2 Ru1 P3 C36 33.05(16)
N1 Ru1 P3 C36 -56.24(16)
P1 Ru1 P3 C36 -144.95(15)
S1 Ru1 P3 C36 -52.1(3)
P2 Ru1 P3 C36 121.68(15)
N2 Ru1 P3 C37 148.71(17)
N1 Ru1 P3 C37 59.43(18)
P1 Ru1 P3 C37 -29.28(16)
S1 Ru1 P3 C37 63.6(3)
P2 Ru1 P3 C37 -122.66(16)
N2 Ru1 P3 C35 -91.63(18)
N1 Ru1 P3 C35 179.08(19)
P1 Ru1 P3 C35 90.37(17)
S1 Ru1 P3 C35 -176.8(3)
P2 Ru1 P3 C35 -3.01(17)
N2 Ru1 N1 C1 100.4(3)
P1 Ru1 N1 C1 -71.7(2)
S1 Ru1 N1 C1 18.0(2)
P2 Ru1 N1 C1 26.3(5)
P3 Ru1 N1 C1 -162.6(2)
N2 Ru1 N1 C13 -77.0(3)
P1 Ru1 N1 C13 110.9(3)
S1 Ru1 N1 C13 -159.4(3)
P2 Ru1 N1 C13 -151.1(3)
P3 Ru1 N1 C13 20.0(3)
N1 Ru1 N2 C7 -80.4(2)
P1 Ru1 N2 C7 -6.5(7)
S1 Ru1 N2 C7 -0.9(2)
P2 Ru1 N2 C7 86.9(2)
P3 Ru1 N2 C7 -172.5(2)
N1 Ru1 N2 C19 101.6(3)
P1 Ru1 N2 C19 175.5(4)
S1 Ru1 N2 C19 -178.9(3)
P2 Ru1 N2 C19 -91.1(2)
P3 Ru1 N2 C19 9.5(3)
C13 N1 C1 C6 168.1(3)
Ru1 N1 C1 C6 -9.6(4)
C13 N1 C1 C2 -11.8(5)
Ru1 N1 C1 C2 170.4(3)
N1 C1 C2 C3 -174.4(4)
C6 C1 C2 C3 5.6(6)
C1 C2 C3 C4 -1.9(8)
C2 C3 C4 C5 -2.1(9)
C3 C4 C5 C6 1.9(8)
C4 C5 C6 C1 2.2(7)
C4 C5 C6 S1 -173.9(4)
N1 C1 C6 C5 174.2(4)
C2 C1 C6 C5 -5.8(6)
N1 C1 C6 S1 -9.5(5)
C2 C1 C6 S1 170.5(3)
C12 S1 C6 C5 92.9(4)
Ru1 S1 C6 C5 -162.5(3)
C12 S1 C6 C1 -83.5(3)
Ru1 S1 C6 C1 21.1(3)
C19 N2 C7 C12 -176.3(3)
Ru1 N2 C7 C12 5.5(4)
C19 N2 C7 C8 8.8(5)
Ru1 N2 C7 C8 -169.4(2)
N2 C7 C8 C9 179.4(3)
C12 C7 C8 C9 4.2(5)
C7 C8 C9 C10 0.4(6)
C8 C9 C10 C11 -4.0(6)
C9 C10 C11 C12 2.6(6)
C10 C11 C12 C7 2.4(6)
C10 C11 C12 S1 -170.3(3)
N2 C7 C12 C11 179.0(3)
C8 C7 C12 C11 -5.7(5)
N2 C7 C12 S1 -8.2(4)
C8 C7 C12 S1 167.2(2)
C6 S1 C12 C11 -75.9(3)
Ru1 S1 C12 C11 179.3(3)
C6 S1 C12 C7 111.0(3)
Ru1 S1 C12 C7 6.2(3)
C1 N1 C13 C14 79.8(4)
Ru1 N1 C13 C14 -102.7(3)
C1 N1 C13 C18 -97.9(4)
Ru1 N1 C13 C18 79.6(4)
C18 C13 C14 C15 -1.6(5)
N1 C13 C14 C15 -179.4(3)
C13 C14 C15 C16 0.5(5)
C13 C14 C15 C25 178.5(4)
C14 C15 C16 C17 0.8(6)
C25 C15 C16 C17 -177.2(4)
C15 C16 C17 C18 -0.9(6)
C15 C16 C17 C26 178.1(4)
C16 C17 C18 C13 -0.3(5)
C26 C17 C18 C13 -179.3(4)
C14 C13 C18 C17 1.5(5)
N1 C13 C18 C17 179.4(3)
C7 N2 C19 C20 56.1(4)
Ru1 N2 C19 C20 -125.9(3)
C7 N2 C19 C24 -127.3(3)
Ru1 N2 C19 C24 50.7(4)
C24 C19 C20 C21 -1.2(5)
N2 C19 C20 C21 175.6(3)
C19 C20 C21 C22 -0.5(6)
C19 C20 C21 C27 179.2(4)
C20 C21 C22 C23 1.6(6)
C27 C21 C22 C23 -178.0(4)
C21 C22 C23 C24 -1.1(6)
C21 C22 C23 C28 179.9(4)
C20 C19 C24 C23 1.7(5)
N2 C19 C24 C23 -175.1(3)
C22 C23 C24 C19 -0.6(5)
C28 C23 C24 C19 178.4(4)
